data_7044031
loop_
_publ_author_name
'Matsuda, Masaki'
'Iwamura, Sayaka'
'Hamada, Yumi'
'Ohishi, Hiroko'
'Nishi, Miki'
'Nogami, Yoshio'
'Ikeda, Mitsuo'
'Kanda, Akinori'
'Funasako, Yusuke'
'Mochida, Tomoyuki'
'Nakao, Akiko'
'Hanasaki, Noriaki'

_publ_section_title
;
 A new strategy for inducing dipole moments in charge-transfer complexes:
 introduction of asymmetry into axially ligated iron phthalocyanines
;
_journal_name_full 'Dalton Trans.'
_journal_paper_doi 10.1039/C7DT02605F
_journal_year 2017
_chemical_formula_moiety '2(C33 H16 Br Fe N9), C24 H20 P'
_chemical_formula_sum 'C90 H52 Br2 Fe2 N18 P'
_chemical_formula_weight 1687.99
_chemical_name_systematic
; 
 ? 
;
_space_group_IT_number 86
_symmetry_cell_setting tetragonal
_symmetry_space_group_name_Hall '-P 4bc'
_symmetry_space_group_name_H-M 'P 42/n :2'
_atom_sites_solution_hydrogens geom
_atom_sites_solution_primary direct
_atom_sites_solution_secondary difmap
_audit_creation_method SHELXL-97
_audit_update_record
;
2017-08-08 deposited with the CCDC.
2017-08-11 downloaded from the CCDC.
;
_cell_angle_alpha 90.00
_cell_angle_beta 90.00
_cell_angle_gamma 90.00
_cell_formula_units_Z 2
_cell_length_a 21.595(4)
_cell_length_b 21.595(4)
_cell_length_c 7.5707(13)
_cell_measurement_reflns_used 9246
_cell_measurement_temperature 298
_cell_measurement_theta_max 27.48
_cell_measurement_theta_min 2.67
_cell_volume 3530.6(11)
_computing_cell_refinement 'APEX2 (Bruker AXS, 2006)'
_computing_data_collection 'APEX2 (Bruker AXS, 2006)'
_computing_data_reduction 'SAINT (Bruker AXS, 2004)'
_computing_molecular_graphics 'XSHEL (Bruker AXS,2002)'
_computing_publication_material 'XCIF (Bruker AXS, 2001)'
_computing_structure_refinement 'SHELXL-97 (Sheldrick, 1997)'
_computing_structure_solution 'SHELXS-97 (Sheldrick, 1997)'
_diffrn_ambient_temperature 298
_diffrn_detector_area_resol_mean 8.333
_diffrn_measured_fraction_theta_full 1.000
_diffrn_measured_fraction_theta_max 1.000
_diffrn_measurement_device_type 'Bruker APEXII CCD area detector'
_diffrn_measurement_method 'phi and omega scans'
_diffrn_radiation_monochromator 'Bruker Helios multilayer confocal mirror'
_diffrn_radiation_source 'Bruker TXS fine-focus rotating anode'
_diffrn_radiation_type MoK\a
_diffrn_radiation_wavelength 0.71073
_diffrn_reflns_av_R_equivalents 0.0237
_diffrn_reflns_av_unetI/netI 0.0188
_diffrn_reflns_limit_h_max 15
_diffrn_reflns_limit_h_min -27
_diffrn_reflns_limit_k_max 26
_diffrn_reflns_limit_k_min -27
_diffrn_reflns_limit_l_max 9
_diffrn_reflns_limit_l_min -9
_diffrn_reflns_number 19244
_diffrn_reflns_theta_full 27.09
_diffrn_reflns_theta_max 27.09
_diffrn_reflns_theta_min 1.33
_exptl_absorpt_coefficient_mu 1.632
_exptl_absorpt_correction_T_max 0.7393
_exptl_absorpt_correction_T_min 0.4929
_exptl_absorpt_correction_type empirical
_exptl_absorpt_process_details
;
SADABS Sheldrick 1996
;
_exptl_crystal_colour black
_exptl_crystal_density_diffrn 1.588
_exptl_crystal_density_method 'not measured'
_exptl_crystal_description prism
_exptl_crystal_F_000 1710
_exptl_crystal_size_max 0.50
_exptl_crystal_size_mid 0.23
_exptl_crystal_size_min 0.20
_refine_diff_density_max 1.285
_refine_diff_density_min -1.538
_refine_diff_density_rms 0.092
_refine_ls_extinction_method none
_refine_ls_goodness_of_fit_ref 1.108
_refine_ls_hydrogen_treatment constr
_refine_ls_matrix_type full
_refine_ls_number_parameters 270
_refine_ls_number_reflns 3902
_refine_ls_number_restraints 14
_refine_ls_restrained_S_all 1.138
_refine_ls_R_factor_all 0.0593
_refine_ls_R_factor_gt 0.0536
_refine_ls_shift/su_max 0.010
_refine_ls_shift/su_mean 0.001
_refine_ls_structure_factor_coef Fsqd
_refine_ls_weighting_details 'calc w=1/[\s^2^(Fo^2^)+(0.0762P)^2^+6.2356P] where P=(Fo^2^+2Fc^2^)/3'
_refine_ls_weighting_scheme calc
_refine_ls_wR_factor_gt 0.1489
_refine_ls_wR_factor_ref 0.1525
_reflns_number_gt 3428
_reflns_number_total 3902
_reflns_threshold_expression >2sigma(I)
_cod_data_source_file c7dt02605f1.cif
_cod_data_source_block TPPFePc2
_cod_depositor_comments
;
The following automatic conversions were performed:

'_symmetry_cell_setting' value 'Tetragonal' changed to 'tetragonal'
according to
/home/data/users/saulius/crontab/automatic-downloads/rss-feeds/RSC/lib/dictionaries/cif_core.dic
dictionary named 'cif_core.dic' version 2.4.2 from 2011-04-26.

Automatic conversion script
Id: cif_fix_values 4973 2017-02-22 13:04:09Z antanas 
;
_cod_original_cell_volume 3530.6(10)
_cod_original_sg_symbol_H-M 'P 42/n'
_cod_database_code 7044031

loop_
_symmetry_equiv_pos_as_xyz
'x, y, z'
'-x+1/2, -y+1/2, z'
'-y, x+1/2, z+1/2'
'y+1/2, -x, z+1/2'
'-x, -y, -z'
'x-1/2, y-1/2, -z'
'y, -x-1/2, -z-1/2'
'-y-1/2, x, -z-1/2'

loop_
_atom_site_label
_atom_site_type_symbol
_atom_site_fract_x
_atom_site_fract_y
_atom_site_fract_z
_atom_site_U_iso_or_equiv
_atom_site_adp_type
_atom_site_occupancy
_atom_site_symmetry_multiplicity
_atom_site_calc_flag
_atom_site_refinement_flags
_atom_site_disorder_assembly
_atom_site_disorder_group
Br1 Br -0.09419(4) 0.94436(3) 0.09260(10) 0.02345(18) Uani 0.50 1 d P A 1
N5 N -0.1144(3) 0.9332(3) 0.1169(9) 0.0230(18) Uani 0.50 1 d PDU A 2
C23 C -0.0724(3) 0.9575(3) 0.0761(11) 0.0272(19) Uani 0.50 1 d PDU A 2
C1 C 0.01772(14) 1.07412(15) 0.3244(4) 0.0295(6) Uani 1 1 d . . .
C2 C 0.07073(14) 0.98136(15) 0.3296(4) 0.0293(6) Uani 1 1 d . . .
C3 C 0.11404(15) 0.93828(15) 0.4128(4) 0.0307(7) Uani 1 1 d . . .
C4 C 0.14655(17) 0.94101(18) 0.5712(5) 0.0377(8) Uani 1 1 d . . .
H4 H 0.1438 0.9752 0.6455 0.045 Uiso 1 1 calc R . .
C5 C 0.18302(18) 0.89084(19) 0.6133(5) 0.0431(9) Uani 1 1 d . . .
H5 H 0.2046 0.8908 0.7195 0.052 Uiso 1 1 calc R . .
C6 C 0.18839(18) 0.83985(18) 0.5000(5) 0.0409(8) Uani 1 1 d . . .
H6 H 0.2136 0.8068 0.5319 0.049 Uiso 1 1 calc R . .
C7 C 0.15667(16) 0.83802(16) 0.3410(5) 0.0353(7) Uani 1 1 d . . .
H7 H 0.1602 0.8043 0.2652 0.042 Uiso 1 1 calc R . .
C8 C 0.11968(14) 0.88802(14) 0.2990(4) 0.0295(6) Uani 1 1 d . . .
C9 C 0.08032(15) 0.90159(14) 0.1469(4) 0.0297(7) Uani 1 1 d . . .
C10 C 0.04364(15) 0.87853(15) -0.1319(4) 0.0298(7) Uani 1 1 d . . .
C11 C 0.03437(15) 0.83519(15) -0.2775(4) 0.0308(7) Uani 1 1 d . . .
C12 C 0.05447(16) 0.77532(16) -0.3054(5) 0.0357(7) Uani 1 1 d . . .
H12 H 0.0805 0.7557 -0.2251 0.043 Uiso 1 1 calc R . .
C13 C 0.03466(18) 0.74557(16) -0.4565(5) 0.0407(8) Uani 1 1 d . . .
H13 H 0.0469 0.7049 -0.4775 0.049 Uiso 1 1 calc R . .
C14 C -0.00354(19) 0.77546(18) -0.5785(5) 0.0419(9) Uani 1 1 d . . .
H14 H -0.0161 0.7543 -0.6794 0.050 Uiso 1 1 calc R . .
C15 C -0.02315(17) 0.83592(16) -0.5527(5) 0.0362(7) Uani 1 1 d . . .
H15 H -0.0482 0.8560 -0.6346 0.043 Uiso 1 1 calc R . .
C16 C -0.00369(15) 0.86524(15) -0.3987(4) 0.0308(7) Uani 1 1 d . . .
C17 C 0.81395(16) 0.73434(17) 0.1065(5) 0.0370(8) Uani 1 1 d . . .
C18 C 0.8074(2) 0.68670(19) -0.0177(6) 0.0477(9) Uani 1 1 d . . .
H18 H 0.7716 0.6628 -0.0195 0.057 Uiso 1 1 calc R . .
C19 C 0.8548(2) 0.6753(2) -0.1387(7) 0.0603(12) Uani 1 1 d . . .
H19 H 0.8509 0.6434 -0.2205 0.072 Uiso 1 1 calc R . .
C20 C 0.9071(2) 0.7111(3) -0.1365(6) 0.0620(12) Uani 1 1 d . . .
H20 H 0.9384 0.7038 -0.2183 0.074 Uiso 1 1 calc R . .
C21 C 0.9139(2) 0.7577(3) -0.0153(7) 0.0646(14) Uani 1 1 d . . .
H21 H 0.9501 0.7810 -0.0139 0.078 Uiso 1 1 calc R . .
C22 C 0.86705(19) 0.7706(2) 0.1060(6) 0.0505(10) Uani 1 1 d . . .
H22 H 0.8713 0.8032 0.1856 0.061 Uiso 1 1 calc R . .
Fe1 Fe 0.0000 1.0000 0.0000 0.02689(19) Uani 1 2 d SD . .
N1 N 0.05584(13) 1.03480(13) 0.4028(4) 0.0332(6) Uani 1 1 d . . .
N2 N 0.05158(12) 0.95738(12) 0.1712(4) 0.0293(6) Uani 1 1 d . A .
N3 N 0.07629(13) 0.86394(13) 0.0096(4) 0.0324(6) Uani 1 1 d . . .
N4 N 0.01211(12) 0.93231(12) -0.1650(4) 0.0291(6) Uani 1 1 d . . .
P3 P 0.7500 0.7500 0.2500 0.0325(4) Uani 1 4 d S . .

loop_
_atom_site_aniso_label
_atom_site_aniso_U_11
_atom_site_aniso_U_22
_atom_site_aniso_U_33
_atom_site_aniso_U_23
_atom_site_aniso_U_13
_atom_site_aniso_U_12
Br1 0.0187(4) 0.0242(4) 0.0274(4) 0.0010(3) 0.0035(3) -0.0048(3)
N5 0.022(2) 0.0232(19) 0.0243(19) 0.0010(10) 0.0018(10) -0.0027(10)
C23 0.026(2) 0.027(2) 0.028(2) 0.0009(10) 0.0013(10) -0.0008(10)
C1 0.0292(15) 0.0295(15) 0.0299(15) -0.0030(13) -0.0014(13) 0.0000(12)
C2 0.0288(15) 0.0285(15) 0.0306(16) -0.0013(13) -0.0035(13) 0.0008(12)
C3 0.0286(15) 0.0301(16) 0.0334(17) 0.0003(13) -0.0040(13) -0.0005(12)
C4 0.0373(18) 0.0412(19) 0.0348(18) -0.0045(15) -0.0063(15) 0.0023(15)
C5 0.041(2) 0.052(2) 0.0361(19) -0.0005(16) -0.0137(16) 0.0063(16)
C6 0.0384(19) 0.0386(19) 0.046(2) 0.0032(16) -0.0101(16) 0.0080(15)
C7 0.0347(17) 0.0302(16) 0.0410(19) -0.0031(14) -0.0052(15) 0.0011(13)
C8 0.0280(15) 0.0282(15) 0.0323(16) -0.0013(13) -0.0034(12) -0.0009(12)
C9 0.0291(15) 0.0270(15) 0.0329(16) -0.0011(13) -0.0036(13) 0.0007(12)
C10 0.0286(15) 0.0283(15) 0.0324(16) -0.0040(13) -0.0022(13) 0.0018(12)
C11 0.0296(15) 0.0303(15) 0.0325(16) -0.0039(13) 0.0000(13) 0.0001(12)
C12 0.0393(18) 0.0314(16) 0.0364(18) -0.0025(14) -0.0020(15) 0.0046(14)
C13 0.050(2) 0.0281(16) 0.044(2) -0.0094(15) 0.0001(17) 0.0048(15)
C14 0.047(2) 0.0405(19) 0.0384(19) -0.0145(16) -0.0048(16) 0.0003(16)
C15 0.0371(18) 0.0365(18) 0.0349(17) -0.0066(14) -0.0045(14) 0.0019(14)
C16 0.0298(15) 0.0289(15) 0.0337(17) -0.0044(13) -0.0002(13) 0.0005(12)
C17 0.0322(17) 0.0370(18) 0.0419(19) 0.0030(15) 0.0013(14) 0.0008(14)
C18 0.047(2) 0.044(2) 0.051(2) -0.0080(18) 0.0087(18) -0.0036(17)
C19 0.070(3) 0.057(3) 0.054(3) -0.008(2) 0.011(2) 0.013(2)
C20 0.052(3) 0.082(3) 0.051(3) 0.008(2) 0.016(2) 0.014(2)
C21 0.040(2) 0.094(4) 0.060(3) 0.007(3) 0.009(2) -0.013(2)
C22 0.040(2) 0.064(3) 0.047(2) -0.0018(19) 0.0012(17) -0.0129(19)
Fe1 0.0289(3) 0.0242(3) 0.0275(3) -0.0038(2) -0.0049(2) 0.0032(2)
N1 0.0361(15) 0.0313(14) 0.0322(15) -0.0039(11) -0.0049(12) 0.0030(12)
N2 0.0298(13) 0.0272(13) 0.0309(14) -0.0026(11) -0.0044(11) 0.0023(10)
N3 0.0342(14) 0.0281(13) 0.0348(15) -0.0035(11) -0.0065(12) 0.0028(11)
N4 0.0308(13) 0.0256(12) 0.0310(13) -0.0056(11) -0.0038(11) 0.0027(10)
P3 0.0292(5) 0.0292(5) 0.0390(9) 0.000 0.000 0.000

loop_
_atom_type_symbol
_atom_type_description
_atom_type_scat_dispersion_real
_atom_type_scat_dispersion_imag
_atom_type_scat_source
C C 0.0033 0.0016 'International Tables Vol C Tables 4.2.6.8 and 6.1.1.4'
H H 0.0000 0.0000 'International Tables Vol C Tables 4.2.6.8 and 6.1.1.4'
N N 0.0061 0.0033 'International Tables Vol C Tables 4.2.6.8 and 6.1.1.4'
P P 0.1023 0.0942 'International Tables Vol C Tables 4.2.6.8 and 6.1.1.4'
Fe Fe 0.3463 0.8444 'International Tables Vol C Tables 4.2.6.8 and 6.1.1.4'
Br Br -0.2901 2.4595 'International Tables Vol C Tables 4.2.6.8 and 6.1.1.4'

loop_
_geom_angle_atom_site_label_1
_geom_angle_atom_site_label_2
_geom_angle_atom_site_label_3
_geom_angle
_geom_angle_site_symmetry_1
_geom_angle_site_symmetry_3
N5 C23 Fe1 178.7(9) . .
N1 C1 N4 128.3(3) . 5_575
N1 C1 C16 122.2(3) . 5_575
N4 C1 C16 109.4(3) 5_575 5_575
N1 C2 N2 128.6(3) . .
N1 C2 C3 122.1(3) . .
N2 C2 C3 109.2(3) . .
C4 C3 C8 121.5(3) . .
C4 C3 C2 131.9(3) . .
C8 C3 C2 106.6(3) . .
C5 C4 C3 117.1(3) . .
C5 C4 H4 121.5 . .
C3 C4 H4 121.5 . .
C4 C5 C6 121.6(3) . .
C4 C5 H5 119.2 . .
C6 C5 H5 119.2 . .
C7 C6 C5 120.9(3) . .
C7 C6 H6 119.6 . .
C5 C6 H6 119.6 . .
C8 C7 C6 117.6(3) . .
C8 C7 H7 121.2 . .
C6 C7 H7 121.2 . .
C7 C8 C3 121.2(3) . .
C7 C8 C9 132.5(3) . .
C3 C8 C9 106.3(3) . .
N3 C9 N2 128.1(3) . .
N3 C9 C8 122.3(3) . .
N2 C9 C8 109.6(3) . .
N3 C10 N4 128.0(3) . .
N3 C10 C11 122.2(3) . .
N4 C10 C11 109.7(3) . .
C12 C11 C16 121.4(3) . .
C12 C11 C10 132.3(3) . .
C16 C11 C10 106.2(3) . .
C13 C12 C11 117.8(3) . .
C13 C12 H12 121.1 . .
C11 C12 H12 121.1 . .
C12 C13 C14 121.1(3) . .
C12 C13 H13 119.5 . .
C14 C13 H13 119.5 . .
C15 C14 C13 121.5(3) . .
C15 C14 H14 119.2 . .
C13 C14 H14 119.2 . .
C14 C15 C16 117.0(3) . .
C14 C15 H15 121.5 . .
C16 C15 H15 121.5 . .
C11 C16 C15 121.2(3) . .
C11 C16 C1 106.7(3) . 5_575
C15 C16 C1 132.0(3) . 5_575
C22 C17 C18 119.7(4) . .
C22 C17 P3 122.2(3) . .
C18 C17 P3 117.9(3) . .
C19 C18 C17 119.8(4) . .
C19 C18 H18 120.1 . .
C17 C18 H18 120.1 . .
C20 C19 C18 119.8(4) . .
C20 C19 H19 120.1 . .
C18 C19 H19 120.1 . .
C21 C20 C19 120.7(4) . .
C21 C20 H20 119.6 . .
C19 C20 H20 119.6 . .
C20 C21 C22 120.8(4) . .
C20 C21 H21 119.6 . .
C22 C21 H21 119.6 . .
C17 C22 C21 119.2(4) . .
C17 C22 H22 120.4 . .
C21 C22 H22 120.4 . .
C23 Fe1 C23 179.999(1) . 5_575
C23 Fe1 N4 86.7(3) . .
C23 Fe1 N4 93.3(3) 5_575 .
C23 Fe1 N4 93.3(3) . 5_575
C23 Fe1 N4 86.7(3) 5_575 5_575
N4 Fe1 N4 180.0 . 5_575
C23 Fe1 N2 87.7(3) . 5_575
C23 Fe1 N2 92.3(3) 5_575 5_575
N4 Fe1 N2 90.27(11) . 5_575
N4 Fe1 N2 89.73(11) 5_575 5_575
C23 Fe1 N2 92.3(3) . .
C23 Fe1 N2 87.7(3) 5_575 .
N4 Fe1 N2 89.73(11) . .
N4 Fe1 N2 90.27(11) 5_575 .
N2 Fe1 N2 179.998(1) 5_575 .
C23 Fe1 Br1 178.9(3) . 5_575
C23 Fe1 Br1 1.1(3) 5_575 5_575
N4 Fe1 Br1 94.19(8) . 5_575
N4 Fe1 Br1 85.81(8) 5_575 5_575
N2 Fe1 Br1 93.01(8) 5_575 5_575
N2 Fe1 Br1 86.99(8) . 5_575
C23 Fe1 Br1 1.1(3) . .
C23 Fe1 Br1 178.9(3) 5_575 .
N4 Fe1 Br1 85.82(8) . .
N4 Fe1 Br1 94.19(8) 5_575 .
N2 Fe1 Br1 86.99(8) 5_575 .
N2 Fe1 Br1 93.01(8) . .
Br1 Fe1 Br1 179.998(1) 5_575 .
C2 N1 C1 121.7(3) . .
C9 N2 C2 108.3(3) . .
C9 N2 Fe1 126.0(2) . .
C2 N2 Fe1 125.3(2) . .
C10 N3 C9 121.8(3) . .
C10 N4 C1 107.9(3) . 5_575
C10 N4 Fe1 126.0(2) . .
C1 N4 Fe1 125.3(2) 5_575 .
C17 P3 C17 111.62(12) 8_756 2_665
C17 P3 C17 105.2(2) 8_756 7_576
C17 P3 C17 111.62(13) 2_665 7_576
C17 P3 C17 111.62(13) 8_756 .
C17 P3 C17 105.2(2) 2_665 .
C17 P3 C17 111.62(12) 7_576 .

loop_
_geom_bond_atom_site_label_1
_geom_bond_atom_site_label_2
_geom_bond_distance
_geom_bond_site_symmetry_2
Br1 Fe1 2.4643(11) .
N5 C23 1.093(3) .
C23 Fe1 1.902(6) .
C1 N1 1.323(4) .
C1 N4 1.375(4) 5_575
C1 C16 1.457(4) 5_575
C2 N1 1.320(4) .
C2 N2 1.370(4) .
C2 C3 1.462(4) .
C3 C4 1.391(5) .
C3 C8 1.391(5) .
C4 C5 1.377(5) .
C4 H4 0.9300 .
C5 C6 1.401(5) .
C5 H5 0.9300 .
C6 C7 1.386(5) .
C6 H6 0.9300 .
C7 C8 1.380(5) .
C7 H7 0.9300 .
C8 C9 1.461(4) .
C9 N3 1.323(4) .
C9 N2 1.368(4) .
C10 N3 1.321(4) .
C10 N4 1.369(4) .
C10 C11 1.459(4) .
C11 C12 1.380(5) .
C11 C16 1.392(5) .
C12 C13 1.380(5) .
C12 H12 0.9300 .
C13 C14 1.396(6) .
C13 H13 0.9300 .
C14 C15 1.387(5) .
C14 H14 0.9300 .
C15 C16 1.392(5) .
C15 H15 0.9300 .
C16 C1 1.457(4) 5_575
C17 C22 1.389(5) .
C17 C18 1.401(5) .
C17 P3 1.789(4) .
C18 C19 1.395(6) .
C18 H18 0.9300 .
C19 C20 1.370(7) .
C19 H19 0.9300 .
C20 C21 1.369(7) .
C20 H20 0.9300 .
C21 C22 1.394(6) .
C21 H21 0.9300 .
C22 H22 0.9300 .
Fe1 C23 1.902(6) 5_575
Fe1 N4 1.940(3) .
Fe1 N4 1.940(3) 5_575
Fe1 N2 1.941(3) 5_575
Fe1 N2 1.941(3) .
Fe1 Br1 2.4643(11) 5_575
N4 C1 1.375(4) 5_575
P3 C17 1.789(4) 8_756
P3 C17 1.789(4) 2_665
P3 C17 1.789(4) 7_576
